data_7061434
loop_
_publ_author_name
'Tan, Pengfei'
'Yang, Yimou'
'Lv, Wei'
'Jing, Rong'
'Cui, Huihui'
'Zheng, Shao-Jun'
'Chen, Lei'
'Yuan, Aihua'
'Chen, Xue-Tai'
'Zhao, Yuyuan'

_publ_section_title
;
 A cyanometallate- and carbonate-bridged dysprosium chain complex with a
 pentadentate macrocyclic ligand: synthesis, structure, and magnetism
;
_journal_issue 17
_journal_name_full 'New Journal of Chemistry'
_journal_page_first 7892
_journal_page_last 7898
_journal_paper_doi 10.1039/D2NJ00784C
_journal_volume 46
_journal_year 2022
_chemical_formula_sum 'C39 H51 Dy2 Fe N16 O4'
_chemical_formula_weight 1188.80
_space_group_crystal_system triclinic
_space_group_IT_number 2
_space_group_name_Hall '-P 1'
_space_group_name_H-M_alt 'P -1'
_atom_sites_solution_hydrogens mixed
_audit_creation_method SHELXL-2019/2
_audit_update_record
;
2022-03-28 deposited with the CCDC.	2022-03-29 downloaded from the CCDC.
;
_cell_angle_alpha 97.268(2)
_cell_angle_beta 111.991(2)
_cell_angle_gamma 99.703(2)
_cell_formula_units_Z 1
_cell_length_a 10.4443(3)
_cell_length_b 11.0826(3)
_cell_length_c 13.4916(4)
_cell_measurement_reflns_used 5637
_cell_measurement_temperature 293(2)
_cell_measurement_theta_max 22.102
_cell_measurement_theta_min 2.164
_cell_volume 1396.26(7)
_computing_structure_refinement 'SHELXL-2019/2 (Sheldrick, 2019)'
_diffrn_ambient_temperature 293(2)
_diffrn_measured_fraction_theta_full 0.995
_diffrn_measured_fraction_theta_max 0.995
_diffrn_measurement_device_type 'CCD area detector'
_diffrn_measurement_method 'phi and omega scans'
_diffrn_radiation_type MoK\a
_diffrn_radiation_wavelength 0.71073
_diffrn_reflns_av_R_equivalents 0.0573
_diffrn_reflns_av_unetI/netI 0.0608
_diffrn_reflns_Laue_measured_fraction_full 0.995
_diffrn_reflns_Laue_measured_fraction_max 0.995
_diffrn_reflns_limit_h_max 12
_diffrn_reflns_limit_h_min -12
_diffrn_reflns_limit_k_max 13
_diffrn_reflns_limit_k_min -13
_diffrn_reflns_limit_l_max 16
_diffrn_reflns_limit_l_min -16
_diffrn_reflns_number 26912
_diffrn_reflns_point_group_measured_fraction_full 0.995
_diffrn_reflns_point_group_measured_fraction_max 0.995
_diffrn_reflns_theta_full 25.242
_diffrn_reflns_theta_max 25.998
_diffrn_reflns_theta_min 2.778
_exptl_absorpt_coefficient_mu 2.952
_exptl_absorpt_correction_T_max 0.4248
_exptl_absorpt_correction_T_min 0.3848
_exptl_absorpt_correction_type multi-scan
_exptl_absorpt_process_details sadabs
_exptl_crystal_density_diffrn 1.415
_exptl_crystal_description block
_exptl_crystal_F_000 588
_exptl_crystal_size_max 0.400
_exptl_crystal_size_mid 0.380
_exptl_crystal_size_min 0.350
_refine_diff_density_max 0.498
_refine_diff_density_min -0.696
_refine_diff_density_rms 0.108
_refine_ls_extinction_method none
_refine_ls_goodness_of_fit_ref 1.025
_refine_ls_hydrogen_treatment constr
_refine_ls_matrix_type full
_refine_ls_number_parameters 294
_refine_ls_number_reflns 5459
_refine_ls_number_restraints 22
_refine_ls_restrained_S_all 1.024
_refine_ls_R_factor_all 0.0462
_refine_ls_R_factor_gt 0.0334
_refine_ls_shift/su_max 0.001
_refine_ls_shift/su_mean 0.000
_refine_ls_structure_factor_coef Fsqd
_refine_ls_weighting_details 'w=1/[\s^2^(Fo^2^)+(0.0245P)^2^] where P=(Fo^2^+2Fc^2^)/3'
_refine_ls_weighting_scheme calc
_refine_ls_wR_factor_gt 0.0591
_refine_ls_wR_factor_ref 0.0615
_reflns_Friedel_coverage 0.000
_reflns_number_gt 4454
_reflns_number_total 5459
_reflns_threshold_expression 'I > 2\s(I)'
_cod_data_source_file d2nj00784c2.cif
_cod_data_source_block DyChain
_cod_depositor_comments 'Adding full bibliography for 7061434.cif.'
_cod_database_code 7061434
_shelx_shelxl_version_number 2019/2
_shelx_space_group_comment
;
The symmetry employed for this shelxl refinement is uniquely defined
by the following loop, which should always be used as a source of
symmetry information in preference to the above space-group names.
They are only intended as comments.
;
_shelx_estimated_absorpt_t_min 0.385
_shelx_estimated_absorpt_t_max 0.425

loop_
_space_group_symop_operation_xyz
'x, y, z'
'-x, -y, -z'

loop_
_atom_site_label
_atom_site_type_symbol
_atom_site_fract_x
_atom_site_fract_y
_atom_site_fract_z
_atom_site_U_iso_or_equiv
_atom_site_adp_type
_atom_site_occupancy
_atom_site_site_symmetry_order
_atom_site_calc_flag
_atom_site_refinement_flags_posn
_atom_site_refinement_flags_adp
_atom_site_refinement_flags_occupancy
_atom_site_disorder_assembly
_atom_site_disorder_group
Dy1 Dy 0.52546(2) 0.13744(2) 0.21791(2) 0.02649(7) Uani 1 1 d . . . . .
Fe1 Fe 0.500000 0.500000 0.500000 0.0404(2) Uani 1 2 d S . P . .
N1 N 0.6533(3) 0.0591(3) 0.3780(2) 0.0254(8) Uani 1 1 d . . . . .
N2 N 0.3819(4) -0.0311(3) 0.2562(3) 0.0320(8) Uani 1 1 d . . . . .
N3 N 0.7677(4) 0.2588(3) 0.3249(3) 0.0369(9) Uani 1 1 d . . . . .
N4 N 0.5555(4) 0.3515(3) 0.1814(3) 0.0424(10) Uani 1 1 d . . . . .
H4 H 0.554672 0.406432 0.244014 0.051 Uiso 1 1 calc R U . . .
N5 N 0.2716(4) 0.1363(3) 0.1286(3) 0.0416(9) Uani 1 1 d . . . . .
H5 H 0.243820 0.171524 0.185700 0.050 Uiso 1 1 calc R U . . .
N6 N 0.4861(4) 0.2551(3) 0.3611(3) 0.0379(9) Uani 1 1 d . . . . .
N7 N 0.8091(5) 0.5180(4) 0.6592(4) 0.0704(14) Uani 1 1 d . . . . .
N8 N 0.3942(5) 0.3846(4) 0.6597(4) 0.0753(15) Uani 1 1 d . . . . .
O1 O 0.478(2) 0.1004(16) 0.039(2) 0.046(2) Uani 0.5 1 d D U P A -1
O2 O 0.405(3) 0.037(3) -0.1462(13) 0.049(3) Uani 0.5 1 d D U P A -1
O3 O 0.513(2) -0.0795(16) -0.030(2) 0.046(2) Uani 0.5 1 d D . P A -1
O4 O 0.631(3) -0.028(3) 0.1755(14) 0.049(3) Uani 0.5 1 d . . P A -1
H4A H 0.593743 -0.052678 0.106512 0.059 Uiso 0.5 1 d R U P A -1
C1 C 0.3522(5) -0.1967(4) 0.3571(4) 0.0467(12) Uani 1 1 d . . . . .
H1A H 0.252248 -0.203326 0.319042 0.070 Uiso 1 1 calc R U . . .
H1B H 0.376646 -0.183022 0.434337 0.070 Uiso 1 1 calc R U . . .
H1C H 0.375183 -0.272675 0.334043 0.070 Uiso 1 1 calc R U . . .
C2 C 0.4341(4) -0.0890(4) 0.3319(3) 0.0310(10) Uani 1 1 d . . . . .
C3 C 0.5902(4) -0.0429(4) 0.4003(3) 0.0291(10) Uani 1 1 d . . . . .
C4 C 0.6650(5) -0.0980(4) 0.4833(4) 0.0407(11) Uani 1 1 d . . . . .
H4B H 0.619735 -0.168894 0.498035 0.049 Uiso 1 1 calc R U . . .
C5 C 0.8074(5) -0.0460(4) 0.5437(4) 0.0479(13) Uani 1 1 d . . . . .
H5A H 0.860159 -0.082953 0.598407 0.058 Uiso 1 1 calc R U . . .
C6 C 0.8711(5) 0.0607(4) 0.5226(4) 0.0437(12) Uani 1 1 d . . . . .
H6 H 0.966729 0.097835 0.564056 0.052 Uiso 1 1 calc R U . . .
C7 C 0.7922(4) 0.1121(4) 0.4396(3) 0.0333(10) Uani 1 1 d . . . . .
C8 C 0.8487(5) 0.2306(4) 0.4124(4) 0.0404(11) Uani 1 1 d . . . . .
C9 C 0.9907(5) 0.3121(5) 0.4928(4) 0.0691(17) Uani 1 1 d . . . . .
H9A H 1.021945 0.376380 0.459869 0.104 Uiso 1 1 calc R U . . .
H9B H 1.059109 0.261817 0.512647 0.104 Uiso 1 1 calc R U . . .
H9C H 0.981199 0.349890 0.557003 0.104 Uiso 1 1 calc R U . . .
C10 C 0.8062(5) 0.3806(4) 0.2972(4) 0.0551(14) Uani 1 1 d . . . . .
H10A H 0.900147 0.392214 0.296789 0.066 Uiso 1 1 calc R U . . .
H10B H 0.808100 0.447715 0.351720 0.066 Uiso 1 1 calc R U . . .
C11 C 0.6999(5) 0.3850(4) 0.1868(4) 0.0515(13) Uani 1 1 d . . . . .
H11A H 0.718405 0.468485 0.172836 0.062 Uiso 1 1 calc R U . . .
H11B H 0.709168 0.327139 0.130972 0.062 Uiso 1 1 calc R U . . .
C12 C 0.4489(6) 0.3772(4) 0.0830(4) 0.0607(15) Uani 1 1 d . . . . .
H12A H 0.454068 0.331087 0.019035 0.073 Uiso 1 1 calc R U . . .
H12B H 0.473684 0.465578 0.083024 0.073 Uiso 1 1 calc R U . . .
C13 C 0.2991(6) 0.3440(5) 0.0726(4) 0.0628(15) Uani 1 1 d . . . . .
H13A H 0.243378 0.386265 0.019161 0.075 Uiso 1 1 calc R U . . .
H13B H 0.297924 0.377537 0.142193 0.075 Uiso 1 1 calc R U . . .
C14 C 0.2245(5) 0.2046(4) 0.0396(4) 0.0597(15) Uani 1 1 d . . . . .
H14A H 0.122904 0.196556 0.014969 0.072 Uiso 1 1 calc R U . . .
H14B H 0.241862 0.166141 -0.021400 0.072 Uiso 1 1 calc R U . . .
C15 C 0.1992(5) 0.0014(4) 0.0928(4) 0.0577(14) Uani 1 1 d . . . . .
H15A H 0.231721 -0.038668 0.041479 0.069 Uiso 1 1 calc R U . . .
H15B H 0.097627 -0.007539 0.055604 0.069 Uiso 1 1 calc R U . . .
C16 C 0.2287(5) -0.0626(4) 0.1883(4) 0.0477(12) Uani 1 1 d . . . . .
H16A H 0.178422 -0.035838 0.231528 0.057 Uiso 1 1 calc R U . . .
H16B H 0.195017 -0.152449 0.162055 0.057 Uiso 1 1 calc R U . . .
C17 C 0.4906(5) 0.3444(4) 0.4168(3) 0.0374(11) Uani 1 1 d . . . . .
C18 C 0.6933(6) 0.5104(4) 0.5987(4) 0.0502(13) Uani 1 1 d . . . . .
C19 C 0.4322(5) 0.4242(4) 0.5982(4) 0.0475(13) Uani 1 1 d . . . . .
C20 C 0.4645(10) 0.0207(8) -0.0464(7) 0.042(2) Uani 0.5 1 d D U P A -1

loop_
_atom_site_aniso_label
_atom_site_aniso_U_11
_atom_site_aniso_U_22
_atom_site_aniso_U_33
_atom_site_aniso_U_23
_atom_site_aniso_U_13
_atom_site_aniso_U_12
Dy1 0.03709(13) 0.02102(10) 0.02074(11) 0.00169(7) 0.01173(9) 0.00711(8)
Fe1 0.0396(6) 0.0321(5) 0.0380(5) -0.0129(4) 0.0075(5) 0.0132(4)
N1 0.034(2) 0.0210(17) 0.0201(18) 0.0008(14) 0.0107(16) 0.0050(15)
N2 0.034(2) 0.0237(18) 0.033(2) 0.0025(16) 0.0104(17) 0.0025(16)
N3 0.037(2) 0.032(2) 0.039(2) 0.0049(17) 0.0152(19) 0.0029(17)
N4 0.060(3) 0.029(2) 0.041(2) 0.0116(17) 0.020(2) 0.0115(19)
N5 0.047(2) 0.035(2) 0.037(2) 0.0082(18) 0.0083(19) 0.0158(18)
N6 0.055(3) 0.030(2) 0.030(2) 0.0018(17) 0.0197(19) 0.0114(18)
N7 0.051(3) 0.066(3) 0.080(4) 0.011(3) 0.013(3) 0.013(2)
N8 0.097(4) 0.045(3) 0.088(4) 0.005(3) 0.043(3) 0.022(3)
O1 0.088(3) 0.039(5) 0.021(3) -0.001(4) 0.026(2) 0.034(3)
O2 0.080(10) 0.043(4) 0.031(7) 0.001(7) 0.027(6) 0.025(6)
O3 0.088(3) 0.039(5) 0.021(3) -0.001(4) 0.026(2) 0.034(3)
O4 0.080(10) 0.043(4) 0.031(7) 0.001(7) 0.027(6) 0.025(6)
C1 0.054(3) 0.034(3) 0.055(3) 0.017(2) 0.024(3) 0.005(2)
C2 0.041(3) 0.023(2) 0.032(2) 0.0016(19) 0.019(2) 0.0085(19)
C3 0.040(3) 0.025(2) 0.024(2) 0.0032(18) 0.014(2) 0.0120(19)
C4 0.055(3) 0.034(2) 0.039(3) 0.013(2) 0.021(3) 0.016(2)
C5 0.052(3) 0.057(3) 0.035(3) 0.014(2) 0.010(3) 0.027(3)
C6 0.037(3) 0.052(3) 0.033(3) 0.006(2) 0.004(2) 0.013(2)
C7 0.036(3) 0.034(2) 0.031(2) -0.001(2) 0.014(2) 0.012(2)
C8 0.035(3) 0.038(3) 0.044(3) -0.004(2) 0.018(2) 0.003(2)
C9 0.049(3) 0.059(3) 0.061(4) 0.001(3) -0.004(3) -0.015(3)
C10 0.056(3) 0.035(3) 0.070(4) 0.012(3) 0.027(3) -0.003(2)
C11 0.063(4) 0.041(3) 0.058(3) 0.020(3) 0.031(3) 0.009(3)
C12 0.081(4) 0.043(3) 0.060(4) 0.021(3) 0.025(3) 0.019(3)
C13 0.068(4) 0.056(3) 0.066(4) 0.023(3) 0.018(3) 0.032(3)
C14 0.054(3) 0.058(3) 0.056(3) 0.016(3) 0.005(3) 0.023(3)
C15 0.039(3) 0.054(3) 0.055(3) 0.008(3) -0.004(3) 0.006(2)
C16 0.036(3) 0.047(3) 0.051(3) 0.009(2) 0.010(2) 0.004(2)
C17 0.043(3) 0.040(3) 0.027(2) 0.006(2) 0.012(2) 0.012(2)
C18 0.050(3) 0.043(3) 0.055(3) -0.003(2) 0.021(3) 0.014(3)
C19 0.055(3) 0.027(3) 0.045(3) -0.010(2) 0.006(3) 0.016(2)
C20 0.065(6) 0.042(5) 0.027(4) 0.008(4) 0.027(4) 0.017(4)

loop_
_atom_type_symbol
_atom_type_description
_atom_type_scat_dispersion_real
_atom_type_scat_dispersion_imag
_atom_type_scat_source
C C 0.0033 0.0016 'International Tables Vol C Tables 4.2.6.8 and 6.1.1.4'
H H 0.0000 0.0000 'International Tables Vol C Tables 4.2.6.8 and 6.1.1.4'
N N 0.0061 0.0033 'International Tables Vol C Tables 4.2.6.8 and 6.1.1.4'
O O 0.0106 0.0060 'International Tables Vol C Tables 4.2.6.8 and 6.1.1.4'
Fe Fe 0.3463 0.8444 'International Tables Vol C Tables 4.2.6.8 and 6.1.1.4'
Dy Dy -0.1892 4.4098 'International Tables Vol C Tables 4.2.6.8 and 6.1.1.4'

loop_
_geom_angle_atom_site_label_1
_geom_angle_atom_site_label_2
_geom_angle_atom_site_label_3
_geom_angle
_geom_angle_site_symmetry_1
_geom_angle_site_symmetry_3
_geom_angle_publ_flag
O1 Dy1 N6 145.6(5) . . ?
O1 Dy1 O4 70.4(6) . . ?
N6 Dy1 O4 144.0(4) . . ?
O1 Dy1 N2 109.4(5) . . ?
N6 Dy1 N2 80.94(11) . . ?
O4 Dy1 N2 82.0(7) . . ?
O1 Dy1 N1 137.9(5) . . ?
N6 Dy1 N1 76.49(11) . . ?
O4 Dy1 N1 67.6(4) . . ?
N2 Dy1 N1 65.35(11) . . ?
O1 Dy1 N3 111.0(5) . . ?
N6 Dy1 N3 81.47(12) . . ?
O4 Dy1 N3 86.0(5) . . ?
N2 Dy1 N3 130.70(12) . . ?
N1 Dy1 N3 65.86(11) . . ?
O1 Dy1 N5 75.8(5) . . ?
N6 Dy1 N5 77.67(12) . . ?
O4 Dy1 N5 124.7(5) . . ?
N2 Dy1 N5 69.54(11) . . ?
N1 Dy1 N5 130.62(11) . . ?
N3 Dy1 N5 147.83(12) . . ?
O1 Dy1 N4 77.8(5) . . ?
N6 Dy1 N4 77.26(12) . . ?
O4 Dy1 N4 128.9(7) . . ?
N2 Dy1 N4 147.51(12) . . ?
N1 Dy1 N4 130.43(11) . . ?
N3 Dy1 N4 69.21(12) . . ?
N5 Dy1 N4 82.39(12) . . ?
C17 Fe1 C17 180.0 2_666 . ?
C17 Fe1 C18 88.45(19) 2_666 . ?
C17 Fe1 C18 91.55(18) . . ?
C17 Fe1 C18 91.55(18) 2_666 2_666 ?
C17 Fe1 C18 88.45(19) . 2_666 ?
C18 Fe1 C18 180.0 . 2_666 ?
C17 Fe1 C19 94.19(18) 2_666 2_666 ?
C17 Fe1 C19 85.81(18) . 2_666 ?
C18 Fe1 C19 90.2(2) . 2_666 ?
C18 Fe1 C19 89.8(2) 2_666 2_666 ?
C17 Fe1 C19 85.81(18) 2_666 . ?
C17 Fe1 C19 94.19(18) . . ?
C18 Fe1 C19 89.8(2) . . ?
C18 Fe1 C19 90.2(2) 2_666 . ?
C19 Fe1 C19 180.0(5) 2_666 . ?
C3 N1 C7 119.6(3) . . ?
C3 N1 Dy1 120.2(2) . . ?
C7 N1 Dy1 120.0(3) . . ?
C2 N2 C16 120.8(4) . . ?
C2 N2 Dy1 122.7(3) . . ?
C16 N2 Dy1 116.4(3) . . ?
C8 N3 C10 120.8(4) . . ?
C8 N3 Dy1 121.9(3) . . ?
C10 N3 Dy1 116.1(3) . . ?
C11 N4 C12 112.7(4) . . ?
C11 N4 Dy1 105.4(3) . . ?
C12 N4 Dy1 119.1(3) . . ?
C11 N4 H4 106.3 . . ?
C12 N4 H4 106.3 . . ?
Dy1 N4 H4 106.3 . . ?
C14 N5 C15 112.0(4) . . ?
C14 N5 Dy1 119.3(3) . . ?
C15 N5 Dy1 104.0(3) . . ?
C14 N5 H5 106.9 . . ?
C15 N5 H5 106.9 . . ?
Dy1 N5 H5 106.9 . . ?
C17 N6 Dy1 155.3(3) . . ?
C20 O1 Dy1 147.1(14) . . ?
Dy1 O4 H4A 107.4 . . ?
C2 C1 H1A 109.5 . . ?
C2 C1 H1B 109.5 . . ?
H1A C1 H1B 109.5 . . ?
C2 C1 H1C 109.5 . . ?
H1A C1 H1C 109.5 . . ?
H1B C1 H1C 109.5 . . ?
N2 C2 C3 115.9(4) . . ?
N2 C2 C1 125.3(4) . . ?
C3 C2 C1 118.9(4) . . ?
N1 C3 C4 121.4(4) . . ?
N1 C3 C2 115.1(3) . . ?
C4 C3 C2 123.4(4) . . ?
C5 C4 C3 118.8(4) . . ?
C5 C4 H4B 120.6 . . ?
C3 C4 H4B 120.6 . . ?
C6 C5 C4 119.6(4) . . ?
C6 C5 H5A 120.2 . . ?
C4 C5 H5A 120.2 . . ?
C5 C6 C7 119.3(4) . . ?
C5 C6 H6 120.3 . . ?
C7 C6 H6 120.3 . . ?
N1 C7 C6 121.2(4) . . ?
N1 C7 C8 114.9(4) . . ?
C6 C7 C8 123.9(4) . . ?
N3 C8 C7 116.6(4) . . ?
N3 C8 C9 125.0(4) . . ?
C7 C8 C9 118.3(4) . . ?
C8 C9 H9A 109.5 . . ?
C8 C9 H9B 109.5 . . ?
H9A C9 H9B 109.5 . . ?
C8 C9 H9C 109.5 . . ?
H9A C9 H9C 109.5 . . ?
H9B C9 H9C 109.5 . . ?
N3 C10 C11 109.8(4) . . ?
N3 C10 H10A 109.7 . . ?
C11 C10 H10A 109.7 . . ?
N3 C10 H10B 109.7 . . ?
C11 C10 H10B 109.7 . . ?
H10A C10 H10B 108.2 . . ?
N4 C11 C10 110.5(4) . . ?
N4 C11 H11A 109.6 . . ?
C10 C11 H11A 109.6 . . ?
N4 C11 H11B 109.6 . . ?
C10 C11 H11B 109.6 . . ?
H11A C11 H11B 108.1 . . ?
N4 C12 C13 115.1(4) . . ?
N4 C12 H12A 108.5 . . ?
C13 C12 H12A 108.5 . . ?
N4 C12 H12B 108.5 . . ?
C13 C12 H12B 108.5 . . ?
H12A C12 H12B 107.5 . . ?
C12 C13 C14 117.1(4) . . ?
C12 C13 H13A 108.0 . . ?
C14 C13 H13A 108.0 . . ?
C12 C13 H13B 108.0 . . ?
C14 C13 H13B 108.0 . . ?
H13A C13 H13B 107.3 . . ?
N5 C14 C13 113.6(4) . . ?
N5 C14 H14A 108.8 . . ?
C13 C14 H14A 108.8 . . ?
N5 C14 H14B 108.8 . . ?
C13 C14 H14B 108.8 . . ?
H14A C14 H14B 107.7 . . ?
N5 C15 C16 111.4(4) . . ?
N5 C15 H15A 109.4 . . ?
C16 C15 H15A 109.4 . . ?
N5 C15 H15B 109.4 . . ?
C16 C15 H15B 109.4 . . ?
H15A C15 H15B 108.0 . . ?
N2 C16 C15 109.8(4) . . ?
N2 C16 H16A 109.7 . . ?
C15 C16 H16A 109.7 . . ?
N2 C16 H16B 109.7 . . ?
C15 C16 H16B 109.7 . . ?
H16A C16 H16B 108.2 . . ?
N6 C17 Fe1 175.1(4) . . ?
N7 C18 Fe1 178.9(5) . . ?
N8 C19 Fe1 176.8(4) . . ?
O3 C20 O1 118.0(19) . . ?
O3 C20 O2 119(2) . . ?
O1 C20 O2 122.9(18) . . ?

loop_
_geom_bond_atom_site_label_1
_geom_bond_atom_site_label_2
_geom_bond_distance
_geom_bond_site_symmetry_2
_geom_bond_publ_flag
Dy1 O1 2.24(2) . ?
Dy1 N6 2.395(4) . ?
Dy1 O4 2.40(4) . ?
Dy1 N2 2.427(3) . ?
Dy1 N1 2.431(3) . ?
Dy1 N3 2.433(3) . ?
Dy1 N5 2.465(3) . ?
Dy1 N4 2.476(3) . ?
Fe1 C17 1.901(5) 2_666 ?
Fe1 C17 1.901(5) . ?
Fe1 C18 1.931(6) . ?
Fe1 C18 1.931(6) 2_666 ?
Fe1 C19 1.935(6) 2_666 ?
Fe1 C19 1.935(6) . ?
N1 C3 1.337(5) . ?
N1 C7 1.351(5) . ?
N2 C2 1.272(5) . ?
N2 C16 1.468(5) . ?
N3 C8 1.281(5) . ?
N3 C10 1.477(5) . ?
N4 C11 1.463(6) . ?
N4 C12 1.476(6) . ?
N4 H4 0.9800 . ?
N5 C14 1.473(5) . ?
N5 C15 1.484(5) . ?
N5 H5 0.9800 . ?
N6 C17 1.148(5) . ?
N7 C18 1.160(6) . ?
N8 C19 1.149(6) . ?
O1 C20 1.305(18) . ?
O2 C20 1.307(16) . ?
O3 C20 1.303(18) . ?
O4 H4A 0.8501 . ?
C1 C2 1.500(5) . ?
C1 H1A 0.9600 . ?
C1 H1B 0.9600 . ?
C1 H1C 0.9600 . ?
C2 C3 1.498(5) . ?
C3 C4 1.384(5) . ?
C4 C5 1.376(6) . ?
C4 H4B 0.9300 . ?
C5 C6 1.373(6) . ?
C5 H5A 0.9300 . ?
C6 C7 1.373(6) . ?
C6 H6 0.9300 . ?
C7 C8 1.494(6) . ?
C8 C9 1.513(6) . ?
C9 H9A 0.9600 . ?
C9 H9B 0.9600 . ?
C9 H9C 0.9600 . ?
C10 C11 1.500(6) . ?
C10 H10A 0.9700 . ?
C10 H10B 0.9700 . ?
C11 H11A 0.9700 . ?
C11 H11B 0.9700 . ?
C12 C13 1.494(7) . ?
C12 H12A 0.9700 . ?
C12 H12B 0.9700 . ?
C13 C14 1.534(6) . ?
C13 H13A 0.9700 . ?
C13 H13B 0.9700 . ?
C14 H14A 0.9700 . ?
C14 H14B 0.9700 . ?
C15 C16 1.505(6) . ?
C15 H15A 0.9700 . ?
C15 H15B 0.9700 . ?
C16 H16A 0.9700 . ?
C16 H16B 0.9700 . ?

loop_
_geom_hbond_atom_site_label_D
_geom_hbond_atom_site_label_H
_geom_hbond_atom_site_label_A
_geom_hbond_distance_DH
_geom_hbond_distance_HA
_geom_hbond_distance_DA
_geom_hbond_angle_DHA
_geom_hbond_site_symmetry_A
_geom_hbond_publ_flag
N4 H4 N8 0.98 2.37 3.236(6) 146.4 2_666 yes
C12 H12A O1^a 0.97 2.65 3.138(18) 111.6 . yes
C14 H14B O1^a 0.97 2.56 3.07(2) 112.8 . yes

loop_
_geom_torsion_atom_site_label_1
_geom_torsion_atom_site_label_2
_geom_torsion_atom_site_label_3
_geom_torsion_atom_site_label_4
_geom_torsion
_geom_torsion_site_symmetry_1
_geom_torsion_site_symmetry_2
_geom_torsion_site_symmetry_3
_geom_torsion_site_symmetry_4
_geom_torsion_publ_flag
C16 N2 C2 C3 -176.1(3) . . . . ?
Dy1 N2 C2 C3 2.7(5) . . . . ?
C16 N2 C2 C1 3.5(6) . . . . ?
Dy1 N2 C2 C1 -177.7(3) . . . . ?
C7 N1 C3 C4 -1.9(5) . . . . ?
Dy1 N1 C3 C4 172.5(3) . . . . ?
C7 N1 C3 C2 176.1(3) . . . . ?
Dy1 N1 C3 C2 -9.5(4) . . . . ?
N2 C2 C3 N1 4.5(5) . . . . ?
C1 C2 C3 N1 -175.2(3) . . . . ?
N2 C2 C3 C4 -177.5(4) . . . . ?
C1 C2 C3 C4 2.8(6) . . . . ?
N1 C3 C4 C5 -0.1(6) . . . . ?
C2 C3 C4 C5 -177.9(4) . . . . ?
C3 C4 C5 C6 1.9(7) . . . . ?
C4 C5 C6 C7 -1.6(7) . . . . ?
C3 N1 C7 C6 2.2(6) . . . . ?
Dy1 N1 C7 C6 -172.2(3) . . . . ?
C3 N1 C7 C8 -175.8(3) . . . . ?
Dy1 N1 C7 C8 9.7(4) . . . . ?
C5 C6 C7 N1 -0.4(6) . . . . ?
C5 C6 C7 C8 177.4(4) . . . . ?
C10 N3 C8 C7 172.9(4) . . . . ?
Dy1 N3 C8 C7 5.9(5) . . . . ?
C10 N3 C8 C9 -2.5(7) . . . . ?
Dy1 N3 C8 C9 -169.6(4) . . . . ?
N1 C7 C8 N3 -10.1(5) . . . . ?
C6 C7 C8 N3 171.9(4) . . . . ?
N1 C7 C8 C9 165.7(4) . . . . ?
C6 C7 C8 C9 -12.3(6) . . . . ?
C8 N3 C10 C11 175.3(4) . . . . ?
Dy1 N3 C10 C11 -16.9(5) . . . . ?
C12 N4 C11 C10 169.1(4) . . . . ?
Dy1 N4 C11 C10 -59.4(4) . . . . ?
N3 C10 C11 N4 52.0(5) . . . . ?
C11 N4 C12 C13 179.6(4) . . . . ?
Dy1 N4 C12 C13 55.4(5) . . . . ?
N4 C12 C13 C14 -74.5(6) . . . . ?
C15 N5 C14 C13 -178.8(4) . . . . ?
Dy1 N5 C14 C13 -57.1(5) . . . . ?
C12 C13 C14 N5 75.2(6) . . . . ?
C14 N5 C15 C16 -170.1(4) . . . . ?
Dy1 N5 C15 C16 59.7(4) . . . . ?
C2 N2 C16 C15 -169.3(4) . . . . ?
Dy1 N2 C16 C15 11.8(5) . . . . ?
N5 C15 C16 N2 -49.1(5) . . . . ?
Dy1 O1 C20 O3 -14(3) . . . . ?
Dy1 O1 C20 O2 166(3) . . . . ?
